data_4344025
loop_
_publ_author_name
'Zhao, Xin-Hua'
'Zhang, Shao-Liang'
'Shao, Dong'
'Wang, Xin-Yi'

_publ_section_title
;
 Spin Crossover in [Fe(2-Picolylamine)3](2+) Adjusted by Organosulfonate
 Anions.
;
_journal_issue 16
_journal_name_full 'Inorganic chemistry'
_journal_page_first 7857
_journal_page_last 7867
_journal_paper_doi 10.1021/acs.inorgchem.5b00870
_journal_volume 54
_journal_year 2015
_chemical_formula_sum 'C20 H24 F6 Fe N6 O6 S2'
_chemical_formula_weight 678.42
_chemical_melting_point ?
_chemical_name_common Fe(pic)3-oTf
_chemical_name_systematic
; 
 ? 
;
_space_group_IT_number 2
_symmetry_cell_setting triclinic
_symmetry_space_group_name_Hall '-P 1'
_symmetry_space_group_name_H-M 'P -1'
_atom_sites_solution_hydrogens geom
_atom_sites_solution_primary direct
_atom_sites_solution_secondary difmap
_audit_creation_method SHELXL-97
_cell_angle_alpha 75.3990(10)
_cell_angle_beta 89.5900(10)
_cell_angle_gamma 81.8790(10)
_cell_formula_units_Z 2
_cell_length_a 7.5337(8)
_cell_length_b 10.7234(12)
_cell_length_c 17.7641(19)
_cell_measurement_reflns_used 4848
_cell_measurement_temperature 320(2)
_cell_measurement_theta_max 27.41
_cell_measurement_theta_min 2.56
_cell_volume 1374.2(3)
_computing_cell_refinement 'Bruker SAINT'
_computing_data_collection 'Bruker APEX2'
_computing_data_reduction 'Bruker SAINT'
_computing_molecular_graphics Diamond
_computing_publication_material 'SHELXL-97 (Sheldrick, 2008)'
_computing_structure_refinement 'SHELXL-97 (Sheldrick, 2008)'
_computing_structure_solution 'SHELXS-97 (Sheldrick, 2008)'
_diffrn_ambient_temperature 320(2)
_diffrn_measured_fraction_theta_full 0.993
_diffrn_measured_fraction_theta_max 0.993
_diffrn_measurement_device_type 'Bruker APEX-II CCD'
_diffrn_measurement_method '\f and \w scans'
_diffrn_radiation_monochromator graphite
_diffrn_radiation_source 'fine-focus sealed tube'
_diffrn_radiation_type MoK\a
_diffrn_radiation_wavelength 0.71073
_diffrn_reflns_av_R_equivalents 0.0361
_diffrn_reflns_av_sigmaI/netI 0.0472
_diffrn_reflns_limit_h_max 6
_diffrn_reflns_limit_h_min -9
_diffrn_reflns_limit_k_max 13
_diffrn_reflns_limit_k_min -13
_diffrn_reflns_limit_l_max 22
_diffrn_reflns_limit_l_min -22
_diffrn_reflns_number 12016
_diffrn_reflns_theta_full 27.10
_diffrn_reflns_theta_max 27.10
_diffrn_reflns_theta_min 1.19
_diffrn_standards_number 0
_exptl_absorpt_coefficient_mu 0.789
_exptl_absorpt_correction_T_max 0.7456
_exptl_absorpt_correction_T_min 0.4874
_exptl_absorpt_correction_type multi-scan
_exptl_absorpt_process_details 'SADABS:Bruker, 2000'
_exptl_crystal_colour 'red brown'
_exptl_crystal_density_diffrn 1.640
_exptl_crystal_density_meas ?
_exptl_crystal_density_method 'not measured'
_exptl_crystal_description block
_exptl_crystal_F_000 692
_exptl_crystal_size_max 0.54
_exptl_crystal_size_mid 0.45
_exptl_crystal_size_min 0.32
_refine_diff_density_max 0.584
_refine_diff_density_min -0.602
_refine_diff_density_rms 0.095
_refine_ls_extinction_method none
_refine_ls_goodness_of_fit_ref 1.054
_refine_ls_hydrogen_treatment mixed
_refine_ls_matrix_type full
_refine_ls_number_parameters 370
_refine_ls_number_reflns 6028
_refine_ls_number_restraints 6
_refine_ls_restrained_S_all 1.054
_refine_ls_R_factor_all 0.0523
_refine_ls_R_factor_gt 0.0450
_refine_ls_shift/su_max 0.000
_refine_ls_shift/su_mean 0.000
_refine_ls_structure_factor_coef Fsqd
_refine_ls_weighting_details 'calc w=1/[\s^2^(Fo^2^)+(0.0656P)^2^+0.5200P] where P=(Fo^2^+2Fc^2^)/3'
_refine_ls_weighting_scheme calc
_refine_ls_wR_factor_gt 0.1199
_refine_ls_wR_factor_ref 0.1264
_reflns_number_gt 5183
_reflns_number_total 6028
_reflns_threshold_expression >2sigma(I)
_cod_data_source_file ic5b00870_si_002.cif
_cod_data_source_block Fe(2-pic)3-OTf-LS-320K
_cod_depositor_comments
;
The following automatic conversions were performed:

'_chemical_melting_point' value 'not measured' was changed to '?' -
the value is undefined or not given.

'_symmetry_cell_setting' value 'Triclinic' changed to 'triclinic'
according to
/usr/data/users/saulius/crontab/automatic-downloads/rss-feeds/ACS/lib/dictionaries/cif_core.dic
dictionary named 'cif_core.dic' version 2.4.2 from 2011-04-26.

'_exptl_absorpt_correction_type' value 'multi-Scan' changed to
'multi-scan' according to
/usr/data/users/saulius/crontab/automatic-downloads/rss-feeds/ACS/lib/dictionaries/cif_core.dic
dictionary named 'cif_core.dic' version 2.4.2 from 2011-04-26.

'_exptl_crystal_density_meas' value 'not measured' was changed to '?'
- the value is perceived as not measured.

Automatic conversion script
Id: cif_fix_values 3271 2015-04-21 07:52:19Z andrius 

 Adding full bibliography for 4344020--4344027.cif.
;
_cod_original_sg_symbol_H-M 'P-1   '
_cod_database_code 4344025

loop_
_symmetry_equiv_pos_as_xyz
'x, y, z'
'-x, -y, -z'

loop_
_atom_site_label
_atom_site_type_symbol
_atom_site_fract_x
_atom_site_fract_y
_atom_site_fract_z
_atom_site_U_iso_or_equiv
_atom_site_adp_type
_atom_site_occupancy
_atom_site_symmetry_multiplicity
_atom_site_calc_flag
_atom_site_refinement_flags
Fe1 Fe 0.86293(4) 0.49187(3) 0.222339(16) 0.03046(11) Uani 1 1 d .
S1 S 0.40516(9) 0.68928(7) 0.02848(4) 0.04721(17) Uani 1 1 d .
S2 S 0.31558(9) 0.10712(6) 0.63294(4) 0.04868(17) Uani 1 1 d .
F1 F 0.3370(5) 0.9280(3) -0.0523(2) 0.1661(17) Uani 1 1 d .
F2 F 0.3382(7) 0.9069(3) 0.0683(3) 0.1741(18) Uani 1 1 d .
F3 F 0.1182(4) 0.8559(3) 0.0123(3) 0.1666(17) Uani 1 1 d .
F4 F 0.1575(6) 0.0210(6) 0.5339(3) 0.216(3) Uani 1 1 d .
F5 F 0.1909(4) 0.2206(5) 0.49377(16) 0.1617(17) Uani 1 1 d .
F6 F -0.0070(3) 0.1652(4) 0.57434(19) 0.1522(15) Uani 1 1 d .
O1 O 0.3423(3) 0.6276(2) 0.10316(13) 0.0725(6) Uani 1 1 d .
O2 O 0.5923(3) 0.7000(3) 0.02964(14) 0.0720(6) Uani 1 1 d .
O3 O 0.3431(4) 0.6468(3) -0.03442(16) 0.0952(9) Uani 1 1 d .
O4 O 0.2492(4) 0.0147(2) 0.69523(18) 0.0914(8) Uani 1 1 d .
O5 O 0.3091(4) 0.2324(2) 0.64719(16) 0.0809(7) Uani 1 1 d .
O6 O 0.4795(3) 0.0637(3) 0.60074(18) 0.0867(8) Uani 1 1 d .
N1 N 1.0332(3) 0.32557(18) 0.23160(11) 0.0359(4) Uani 1 1 d .
N2 N 0.9585(3) 0.5328(2) 0.11247(11) 0.0452(5) Uani 1 1 d D
H1N2 H 0.8736 0.5717 0.0799 0.054 Uiso 1 1 d RD
H2N2 H 1.0390 0.5873 0.1066 0.054 Uiso 1 1 d RD
N3 N 1.0450(2) 0.58951(18) 0.25496(11) 0.0346(4) Uani 1 1 d .
N4 N 0.7136(3) 0.6724(2) 0.20399(12) 0.0423(5) Uani 1 1 d D
H1N4 H 0.6623 0.6827 0.2486 0.051 Uiso 1 1 d RD
H2N4 H 0.6225 0.6843 0.1700 0.051 Uiso 1 1 d RD
N5 N 0.7644(3) 0.43033(18) 0.32783(11) 0.0357(4) Uani 1 1 d .
N6 N 0.6548(3) 0.4083(2) 0.19282(13) 0.0481(5) Uani 1 1 d D
H1N6 H 0.5552 0.4648 0.1840 0.058 Uiso 1 1 d RD
H2N6 H 0.6615 0.3786 0.1502 0.058 Uiso 1 1 d RD
C1 C 1.0811(3) 0.2303(2) 0.29722(15) 0.0431(5) Uani 1 1 d .
H1 H 1.0289 0.2390 0.3436 0.052 Uiso 1 1 calc R
C2 C 1.2026(4) 0.1219(3) 0.29864(18) 0.0516(6) Uani 1 1 d .
H2 H 1.2313 0.0582 0.3448 0.062 Uiso 1 1 calc R
C3 C 1.2815(4) 0.1091(3) 0.23020(19) 0.0541(7) Uani 1 1 d .
H3 H 1.3662 0.0373 0.2297 0.065 Uiso 1 1 calc R
C4 C 1.2333(4) 0.2039(3) 0.16253(17) 0.0508(6) Uani 1 1 d .
H4 H 1.2840 0.1963 0.1157 0.061 Uiso 1 1 calc R
C5 C 1.1092(3) 0.3101(2) 0.16500(14) 0.0379(5) Uani 1 1 d .
C6 C 1.0484(4) 0.4146(3) 0.09273(14) 0.0460(6) Uani 1 1 d .
H6A H 1.1511 0.4353 0.0612 0.055 Uiso 1 1 calc R
H6B H 0.9662 0.3831 0.0625 0.055 Uiso 1 1 calc R
C7 C 1.1959(3) 0.5393(3) 0.29875(14) 0.0411(5) Uani 1 1 d .
H7 H 1.2241 0.4492 0.3156 0.049 Uiso 1 1 calc R
C8 C 1.3099(3) 0.6148(3) 0.31968(16) 0.0493(6) Uani 1 1 d .
H8 H 1.4130 0.5765 0.3499 0.059 Uiso 1 1 calc R
C9 C 1.2690(4) 0.7482(3) 0.2951(2) 0.0585(7) Uani 1 1 d .
H9 H 1.3435 0.8017 0.3087 0.070 Uiso 1 1 calc R
C10 C 1.1166(4) 0.8006(3) 0.25027(19) 0.0553(7) Uani 1 1 d .
H10 H 1.0871 0.8905 0.2328 0.066 Uiso 1 1 calc R
C11 C 1.0066(3) 0.7201(2) 0.23100(14) 0.0394(5) Uani 1 1 d .
C12 C 0.8358(4) 0.7711(2) 0.18369(15) 0.0454(6) Uani 1 1 d .
H12A H 0.7808 0.8518 0.1947 0.054 Uiso 1 1 calc R
H12B H 0.8606 0.7885 0.1286 0.054 Uiso 1 1 calc R
C13 C 0.7990(3) 0.4686(2) 0.39226(14) 0.0426(5) Uani 1 1 d .
H13 H 0.8715 0.5332 0.3884 0.051 Uiso 1 1 calc R
C14 C 0.7313(5) 0.4158(3) 0.46336(17) 0.0614(8) Uani 1 1 d .
H14 H 0.7562 0.4453 0.5066 0.074 Uiso 1 1 calc R
C15 C 0.6261(5) 0.3186(4) 0.46987(19) 0.0695(9) Uani 1 1 d .
H15 H 0.5822 0.2794 0.5178 0.083 Uiso 1 1 calc R
C16 C 0.5871(4) 0.2804(3) 0.4042(2) 0.0619(8) Uani 1 1 d .
H16 H 0.5152 0.2157 0.4071 0.074 Uiso 1 1 calc R
C17 C 0.6556(3) 0.3389(2) 0.33393(15) 0.0431(5) Uani 1 1 d .
C18 C 0.6192(4) 0.3031(3) 0.26011(18) 0.0541(7) Uani 1 1 d .
H18A H 0.6953 0.2228 0.2588 0.065 Uiso 1 1 calc R
H18B H 0.4951 0.2891 0.2577 0.065 Uiso 1 1 calc R
C19 C 0.2953(7) 0.8539(5) 0.0120(3) 0.1008(15) Uani 1 1 d .
C20 C 0.1549(5) 0.1311(5) 0.5552(3) 0.0907(13) Uani 1 1 d .

loop_
_atom_site_aniso_label
_atom_site_aniso_U_11
_atom_site_aniso_U_22
_atom_site_aniso_U_33
_atom_site_aniso_U_23
_atom_site_aniso_U_13
_atom_site_aniso_U_12
Fe1 0.03287(18) 0.03072(17) 0.02708(17) -0.00616(12) -0.00104(12) -0.00426(12)
S1 0.0442(3) 0.0577(4) 0.0403(3) -0.0130(3) -0.0031(3) -0.0081(3)
S2 0.0465(4) 0.0402(3) 0.0575(4) -0.0120(3) -0.0102(3) 0.0001(3)
F1 0.166(3) 0.097(2) 0.177(4) 0.065(2) 0.006(3) -0.004(2)
F2 0.233(5) 0.093(2) 0.223(4) -0.088(3) 0.052(4) -0.030(3)
F3 0.082(2) 0.122(2) 0.254(5) -0.001(3) 0.013(2) 0.0393(18)
F4 0.168(4) 0.289(6) 0.267(6) -0.205(5) -0.062(4) -0.038(4)
F5 0.100(2) 0.288(5) 0.0581(15) 0.013(2) -0.0153(14) 0.003(3)
F6 0.0463(13) 0.274(5) 0.109(2) -0.018(2) -0.0175(13) 0.0137(19)
O1 0.0727(15) 0.0801(15) 0.0589(13) -0.0045(11) 0.0131(11) -0.0162(12)
O2 0.0468(12) 0.0997(18) 0.0670(14) -0.0141(12) -0.0012(10) -0.0150(11)
O3 0.096(2) 0.129(2) 0.0730(17) -0.0517(17) -0.0272(14) -0.0090(17)
O4 0.107(2) 0.0568(14) 0.094(2) 0.0080(13) 0.0107(16) -0.0071(14)
O5 0.108(2) 0.0573(13) 0.0890(18) -0.0361(12) -0.0010(15) -0.0190(13)
O6 0.0495(13) 0.0990(19) 0.104(2) -0.0284(16) -0.0022(13) 0.0185(12)
N1 0.0376(10) 0.0355(9) 0.0334(9) -0.0068(7) -0.0009(8) -0.0050(8)
N2 0.0504(12) 0.0458(11) 0.0331(10) -0.0012(8) -0.0016(9) -0.0018(9)
N3 0.0336(9) 0.0384(10) 0.0312(9) -0.0073(7) 0.0008(7) -0.0055(8)
N4 0.0347(10) 0.0484(11) 0.0424(11) -0.0125(9) -0.0073(8) 0.0002(8)
N5 0.0369(10) 0.0313(9) 0.0373(10) -0.0076(7) -0.0007(8) -0.0011(7)
N6 0.0540(13) 0.0475(12) 0.0460(12) -0.0175(9) -0.0103(10) -0.0070(10)
C1 0.0454(13) 0.0390(12) 0.0395(12) -0.0017(10) 0.0001(10) -0.0027(10)
C2 0.0485(15) 0.0378(13) 0.0613(17) -0.0001(11) -0.0046(12) -0.0044(11)
C3 0.0449(15) 0.0398(13) 0.077(2) -0.0171(13) 0.0026(13) 0.0001(11)
C4 0.0491(15) 0.0504(15) 0.0571(16) -0.0216(12) 0.0073(12) -0.0065(12)
C5 0.0373(12) 0.0405(12) 0.0389(12) -0.0137(9) 0.0005(9) -0.0095(9)
C6 0.0535(15) 0.0538(14) 0.0315(11) -0.0126(10) 0.0015(10) -0.0068(12)
C7 0.0334(12) 0.0469(13) 0.0413(12) -0.0096(10) -0.0025(9) -0.0022(10)
C8 0.0322(12) 0.0660(17) 0.0539(15) -0.0233(13) -0.0012(11) -0.0067(11)
C9 0.0448(15) 0.0633(18) 0.078(2) -0.0301(15) 0.0031(14) -0.0207(13)
C10 0.0519(16) 0.0436(14) 0.0731(19) -0.0165(13) 0.0010(14) -0.0132(12)
C11 0.0402(12) 0.0373(11) 0.0401(12) -0.0082(9) 0.0035(10) -0.0070(9)
C12 0.0503(14) 0.0363(12) 0.0454(13) -0.0047(10) -0.0061(11) -0.0018(10)
C13 0.0449(13) 0.0452(13) 0.0362(12) -0.0103(10) -0.0005(10) -0.0015(10)
C14 0.0663(19) 0.077(2) 0.0372(14) -0.0111(13) 0.0044(13) -0.0030(16)
C15 0.070(2) 0.081(2) 0.0456(16) 0.0073(15) 0.0133(15) -0.0131(17)
C16 0.0554(17) 0.0532(16) 0.069(2) 0.0025(14) 0.0101(14) -0.0140(13)
C17 0.0378(12) 0.0356(12) 0.0517(14) -0.0048(10) 0.0016(10) -0.0034(9)
C18 0.0539(16) 0.0457(14) 0.0676(18) -0.0165(13) -0.0023(13) -0.0192(12)
C19 0.092(3) 0.071(3) 0.122(4) 0.000(3) 0.014(3) 0.005(2)
C20 0.055(2) 0.148(4) 0.075(3) -0.043(3) -0.0140(18) -0.003(2)

loop_
_atom_type_symbol
_atom_type_description
_atom_type_scat_dispersion_real
_atom_type_scat_dispersion_imag
_atom_type_scat_source
C C 0.0033 0.0016 'International Tables Vol C Tables 4.2.6.8 and 6.1.1.4'
H H 0.0000 0.0000 'International Tables Vol C Tables 4.2.6.8 and 6.1.1.4'
N N 0.0061 0.0033 'International Tables Vol C Tables 4.2.6.8 and 6.1.1.4'
O O 0.0106 0.0060 'International Tables Vol C Tables 4.2.6.8 and 6.1.1.4'
F F 0.0171 0.0103 'International Tables Vol C Tables 4.2.6.8 and 6.1.1.4'
S S 0.1246 0.1234 'International Tables Vol C Tables 4.2.6.8 and 6.1.1.4'
Fe Fe 0.3463 0.8444 'International Tables Vol C Tables 4.2.6.8 and 6.1.1.4'

loop_
_geom_angle_atom_site_label_1
_geom_angle_atom_site_label_2
_geom_angle_atom_site_label_3
_geom_angle
N5 Fe1 N3 96.40(8)
N5 Fe1 N1 93.61(7)
N3 Fe1 N1 95.35(8)
N5 Fe1 N2 172.82(8)
N3 Fe1 N2 89.43(8)
N1 Fe1 N2 81.65(8)
N5 Fe1 N6 80.72(9)
N3 Fe1 N6 173.14(8)
N1 Fe1 N6 91.06(9)
N2 Fe1 N6 93.92(9)
N5 Fe1 N4 92.74(8)
N3 Fe1 N4 80.30(8)
N1 Fe1 N4 172.67(8)
N2 Fe1 N4 92.35(8)
N6 Fe1 N4 93.57(9)
O3 S1 O2 115.74(17)
O3 S1 O1 114.83(18)
O2 S1 O1 113.15(15)
O3 S1 C19 103.9(3)
O2 S1 C19 104.3(2)
O1 S1 C19 102.9(2)
O5 S2 O6 113.68(18)
O5 S2 O4 113.35(17)
O6 S2 O4 116.40(17)
O5 S2 C20 104.3(2)
O6 S2 C20 103.20(19)
O4 S2 C20 104.0(2)
C5 N1 C1 117.3(2)
C5 N1 Fe1 115.64(15)
C1 N1 Fe1 127.06(16)
C6 N2 Fe1 111.54(15)
C11 N3 C7 117.6(2)
C11 N3 Fe1 114.87(15)
C7 N3 Fe1 127.51(16)
C12 N4 Fe1 108.40(15)
C13 N5 C17 118.0(2)
C13 N5 Fe1 126.80(17)
C17 N5 Fe1 115.16(16)
C18 N6 Fe1 108.47(16)
N1 C1 C2 123.2(2)
C1 C2 C3 118.6(3)
C4 C3 C2 119.2(3)
C3 C4 C5 119.2(3)
N1 C5 C4 122.4(2)
N1 C5 C6 116.1(2)
C4 C5 C6 121.5(2)
N2 C6 C5 110.81(19)
N3 C7 C8 123.1(2)
C7 C8 C9 118.8(3)
C10 C9 C8 118.7(3)
C9 C10 C11 120.0(3)
N3 C11 C10 121.7(2)
N3 C11 C12 115.5(2)
C10 C11 C12 122.7(2)
N4 C12 C11 108.43(19)
N5 C13 C14 122.5(3)
C13 C14 C15 119.2(3)
C16 C15 C14 118.8(3)
C15 C16 C17 119.5(3)
N5 C17 C16 121.9(3)
N5 C17 C18 115.4(2)
C16 C17 C18 122.7(3)
N6 C18 C17 109.8(2)
F1 C19 F3 108.8(5)
F1 C19 F2 106.8(5)
F3 C19 F2 107.1(5)
F1 C19 S1 113.1(4)
F3 C19 S1 109.8(4)
F2 C19 S1 110.9(4)
F6 C20 F5 107.5(4)
F6 C20 F4 107.4(5)
F5 C20 F4 107.5(4)
F6 C20 S2 112.9(3)
F5 C20 S2 111.9(3)
F4 C20 S2 109.4(4)

loop_
_geom_bond_atom_site_label_1
_geom_bond_atom_site_label_2
_geom_bond_distance
Fe1 N5 1.998(2)
Fe1 N3 2.0094(19)
Fe1 N1 2.0154(19)
Fe1 N2 2.039(2)
Fe1 N6 2.045(2)
Fe1 N4 2.047(2)
S1 O3 1.414(2)
S1 O2 1.431(2)
S1 O1 1.435(2)
S1 C19 1.793(5)
S2 O5 1.423(2)
S2 O6 1.425(3)
S2 O4 1.427(3)
S2 C20 1.787(4)
F1 C19 1.281(6)
F2 C19 1.332(7)
F3 C19 1.331(6)
F4 C20 1.326(6)
F5 C20 1.313(6)
F6 C20 1.292(5)
N1 C5 1.348(3)
N1 C1 1.354(3)
N2 C6 1.472(3)
N3 C11 1.346(3)
N3 C7 1.347(3)
N4 C12 1.475(3)
N5 C13 1.348(3)
N5 C17 1.348(3)
N6 C18 1.475(4)
C1 C2 1.369(4)
C2 C3 1.379(4)
C3 C4 1.377(4)
C4 C5 1.378(4)
C5 C6 1.500(3)
C7 C8 1.373(4)
C8 C9 1.376(4)
C9 C10 1.369(4)
C10 C11 1.379(4)
C11 C12 1.499(3)
C13 C14 1.374(4)
C14 C15 1.379(5)
C15 C16 1.377(5)
C16 C17 1.380(4)
C17 C18 1.494(4)
